data_4060090
_journal_name_full Organometallics
_journal_paper_doi 10.1021/om049175y
_journal_year 2005
_chemical_formula_sum 'C104 H80 As4 Co4 F12 N4 O32 Pd2 S4'
_chemical_formula_weight 3002.16
_space_group_IT_number 2
_symmetry_cell_setting triclinic
_symmetry_space_group_name_Hall '-P 1'
_symmetry_space_group_name_H-M 'P -1'
_atom_sites_solution_hydrogens geom
_atom_sites_solution_primary direct
_atom_sites_solution_secondary difmap
_cell_angle_alpha 77.777(11)
_cell_angle_beta 76.557(11)
_cell_angle_gamma 73.831(12)
_cell_formula_units_Z 1
_cell_length_a 13.696(8)
_cell_length_b 14.648(8)
_cell_length_c 17.666(11)
_cell_measurement_reflns_used 832
_cell_measurement_temperature 293(2)
_cell_measurement_theta_max 0.00
_cell_measurement_theta_min 0.00
_cell_volume 3269(3)
_diffrn_ambient_temperature 293(2)
_diffrn_detector_area_resol_mean ?
_diffrn_measurement_device_type 'CCD area detector'
_diffrn_measurement_method 'phi and omega scans'
_diffrn_radiation_monochromator graphite
_diffrn_radiation_source 'fine-focus sealed tube'
_diffrn_radiation_type MoK\a
_diffrn_radiation_wavelength 0.71073
_diffrn_reflns_av_R_equivalents 0.1011
_diffrn_reflns_av_sigmaI/netI 0.2798
_diffrn_reflns_limit_h_max 15
_diffrn_reflns_limit_h_min -16
_diffrn_reflns_limit_k_max 17
_diffrn_reflns_limit_k_min -13
_diffrn_reflns_limit_l_max 21
_diffrn_reflns_limit_l_min -21
_diffrn_reflns_number 16932
_diffrn_reflns_theta_max 25.01
_diffrn_reflns_theta_min 1.20
_diffrn_standards_decay_% ?
_diffrn_standards_interval_count ?
_diffrn_standards_interval_time ?
_diffrn_standards_number ?
_exptl_absorpt_coefficient_mu 1.919
_exptl_absorpt_correction_T_max 1.000000
_exptl_absorpt_correction_T_min 0.669560
_exptl_absorpt_correction_type multi-scan
_exptl_absorpt_process_details SADABS
_exptl_crystal_colour ?
_exptl_crystal_density_diffrn 1.525
_exptl_crystal_density_meas ?
_exptl_crystal_density_method 'not measured'
_exptl_crystal_description ?
_exptl_crystal_F_000 1492
_exptl_crystal_size_max 0.16
_exptl_crystal_size_mid 0.14
_exptl_crystal_size_min 0.08
_refine_ls_extinction_coef ?
_refine_ls_extinction_method none
_refine_ls_goodness_of_fit_ref 1.000
_refine_ls_hydrogen_treatment mixed
_refine_ls_matrix_type full
_refine_ls_number_parameters 736
_refine_ls_number_reflns 11379
_refine_ls_number_restraints 67
_refine_ls_restrained_S_all 1.005
_refine_ls_R_factor_all 0.2544
_refine_ls_R_factor_gt 0.0949
_refine_ls_shift/su_max 0.001
_refine_ls_shift/su_mean 0.000
_refine_ls_structure_factor_coef Fsqd
_refine_ls_weighting_details 'calc w=1/[\s^2^(Fo^2^)+(0.0600P)^2^+0.0000P] where P=(Fo^2^+2Fc^2^)/3'
_refine_ls_weighting_scheme calc
_refine_ls_wR_factor_gt 0.1608
_refine_ls_wR_factor_ref 0.2128
_reflns_number_gt 4143
_reflns_number_total 11379
_reflns_threshold_expression >2sigma(I)
_cod_depositor_comments
;
The following automatic conversions were performed:
'_symmetry_cell_setting' value 'Triclinic' changed to 'triclinic'
according to '/home/saulius/struct/CIF-dictionaries/cif_core.dic'
dictionary named 'cif_core.dic' version 2.4.1 from
2010-06-29.

'_exptl_absorpt_correction_type' value 'MULTI-SCAN' changed
to 'multi-scan' according to
'/home/saulius/struct/CIF-dictionaries/cif_core.dic' dictionary named
'cif_core.dic' version 2.4.1 from 2010-06-29.

Automatic conversion script
Id: cif_fix_enum 1527 2010-12-29 10:47:43Z saulius 

The following automatic conversions were performed:

'_exptl_crystal_density_meas' value 'NONE' was changed to '?' - the
value is perceived as not measured.

Automatic conversion script
Id: cif_fix_values 3008 2015-01-20 13:52:24Z robertas 
;
_cod_original_sg_symbol_H-M P-1
_cod_database_code 4060090

loop_
_symmetry_equiv_pos_as_xyz
'x, y, z'
'-x, -y, -z'

loop_
_atom_site_label
_atom_site_type_symbol
_atom_site_fract_x
_atom_site_fract_y
_atom_site_fract_z
_atom_site_U_iso_or_equiv
_atom_site_adp_type
_atom_site_occupancy
_atom_site_symmetry_multiplicity
_atom_site_calc_flag
_atom_site_refinement_flags
_atom_site_disorder_assembly
_atom_site_disorder_group
Pd1 Pd 0.30994(8) 0.69632(8) 0.23247(6) 0.0425(3) Uani 1 1 d . . .
As1 As 0.19597(13) 0.59132(12) 0.28164(9) 0.0607(5) Uani 1 1 d . . .
As2 As 0.37530(11) 0.63421(10) 0.11204(8) 0.0444(4) Uani 1 1 d . . .
Co1 Co 0.57596(16) 1.08871(17) 0.32840(13) 0.0686(7) Uani 1 1 d . . .
Co2 Co 0.72390(17) 0.95885(15) 0.36411(12) 0.0632(6) Uani 1 1 d . . .
O1 O 0.5780(9) 1.0637(8) 0.1009(7) 0.090(4) Uani 1 1 d . . .
O2 O 0.6857(7) 0.9499(6) 0.1716(5) 0.049(2) Uani 1 1 d . . .
O3 O 0.7520(8) 1.1875(7) 0.3923(6) 0.058(3) Uani 1 1 d . . .
O4 O 0.8947(10) 1.0849(9) 0.4276(6) 0.093(4) Uani 1 1 d . . .
O5 O 0.4924(12) 1.2496(11) 0.2185(10) 0.128(6) Uani 1 1 d . . .
O6 O 0.4427(10) 0.9627(11) 0.3274(8) 0.122(5) Uani 1 1 d . . .
O7 O 0.6620(14) 0.7836(11) 0.3552(9) 0.141(7) Uani 1 1 d . . .
O8 O 0.9484(12) 0.8859(11) 0.3398(9) 0.125(5) Uani 1 1 d . . .
O9 O 0.6934(12) 0.9714(12) 0.5289(8) 0.137(6) Uani 1 1 d . . .
O10 O 0.4978(11) 1.1658(11) 0.4781(9) 0.132(6) Uani 1 1 d . . .
N1 N 0.4069(8) 0.7896(8) 0.1945(6) 0.041(3) Uani 1 1 d . . .
N2 N 0.7331(9) 1.2489(9) 0.6613(6) 0.048(3) Uani 1 1 d . . .
C1 C 0.1625(15) 0.5709(14) 0.3922(8) 0.122(7) Uani 1 1 d GU . .
C2 C 0.2255(11) 0.5002(12) 0.4375(13) 0.167(10) Uani 1 1 d GU . .
H2 H 0.2843 0.4598 0.4131 0.201 Uiso 1 1 calc R . .
C3 C 0.2007(15) 0.4898(12) 0.5193(12) 0.211(13) Uani 1 1 d GU . .
H3 H 0.2429 0.4425 0.5496 0.253 Uiso 1 1 calc R . .
C4 C 0.1128(17) 0.5502(16) 0.5557(8) 0.183(11) Uani 1 1 d GU . .
H4 H 0.0962 0.5433 0.6104 0.219 Uiso 1 1 calc R . .
C5 C 0.0498(12) 0.6209(13) 0.5103(13) 0.204(13) Uani 1 1 d GU . .
H5 H -0.0090 0.6614 0.5347 0.245 Uiso 1 1 calc R . .
C6 C 0.0746(14) 0.6313(10) 0.4286(12) 0.164(10) Uani 1 1 d GU . .
H6 H 0.0325 0.6786 0.3983 0.197 Uiso 1 1 calc R . .
C7 C 0.0672(12) 0.6387(14) 0.2438(11) 0.077(5) Uani 1 1 d . . .
C8 C -0.0019(18) 0.5770(16) 0.2566(17) 0.167(12) Uani 1 1 d . . .
H8 H 0.0138 0.5146 0.2839 0.201 Uiso 1 1 calc R . .
C9 C -0.094(2) 0.614(3) 0.227(2) 0.182(13) Uani 1 1 d . . .
H9 H -0.1399 0.5750 0.2334 0.219 Uiso 1 1 calc R . .
C10 C -0.116(2) 0.704(2) 0.1877(18) 0.155(11) Uani 1 1 d . . .
H10 H -0.1769 0.7272 0.1676 0.186 Uiso 1 1 calc R . .
C11 C -0.0495(19) 0.7648(16) 0.1771(14) 0.118(8) Uani 1 1 d . . .
H11 H -0.0661 0.8276 0.1509 0.142 Uiso 1 1 calc R . .
C12 C 0.0409(14) 0.7295(14) 0.2060(11) 0.082(6) Uani 1 1 d . . .
H12 H 0.0853 0.7696 0.1992 0.098 Uiso 1 1 calc R . .
C13 C 0.2435(14) 0.4573(10) 0.2676(11) 0.085(6) Uani 1 1 d . . .
H13A H 0.3142 0.4346 0.2765 0.101 Uiso 1 1 calc R . .
H13B H 0.2020 0.4211 0.3086 0.101 Uiso 1 1 calc R . .
C14 C 0.2413(18) 0.4326(18) 0.1908(16) 0.145(10) Uani 1 1 d . . .
H14 H 0.2076 0.3857 0.1902 0.174 Uiso 1 1 calc R . .
C15 C 0.285(2) 0.4748(17) 0.1242(12) 0.148(12) Uani 1 1 d . . .
H15 H 0.2526 0.4922 0.0808 0.178 Uiso 1 1 calc R . .
C16 C 0.3955(13) 0.4968(10) 0.1171(10) 0.075(5) Uani 1 1 d . . .
H16A H 0.4417 0.4761 0.0700 0.090 Uiso 1 1 calc R . .
H16B H 0.4261 0.4622 0.1624 0.090 Uiso 1 1 calc R . .
C17 C 0.2962(10) 0.6935(11) 0.0296(8) 0.052(4) Uani 1 1 d . . .
C18 C 0.3148(12) 0.6532(10) -0.0367(9) 0.063(5) Uani 1 1 d . . .
H18 H 0.3681 0.5981 -0.0423 0.076 Uiso 1 1 calc R . .
C19 C 0.2591(13) 0.6900(12) -0.0946(9) 0.077(5) Uani 1 1 d . . .
H19 H 0.2736 0.6620 -0.1398 0.092 Uiso 1 1 calc R . .
C20 C 0.1781(12) 0.7724(12) -0.0839(8) 0.063(5) Uani 1 1 d . . .
H20 H 0.1374 0.7995 -0.1222 0.075 Uiso 1 1 calc R . .
C21 C 0.1589(11) 0.8130(10) -0.0173(9) 0.061(4) Uani 1 1 d . . .
H21 H 0.1044 0.8668 -0.0100 0.073 Uiso 1 1 calc R . .
C22 C 0.2199(11) 0.7745(10) 0.0386(8) 0.051(4) Uani 1 1 d . . .
H22 H 0.2089 0.8039 0.0826 0.061 Uiso 1 1 calc R . .
C23 C 0.5126(11) 0.6563(11) 0.0661(8) 0.046(4) Uani 1 1 d . . .
C24 C 0.5222(12) 0.7325(10) 0.0092(9) 0.056(4) Uani 1 1 d . . .
H24 H 0.4654 0.7709 -0.0120 0.067 Uiso 1 1 calc R . .
C25 C 0.6155(15) 0.7515(12) -0.0159(11) 0.078(5) Uani 1 1 d . . .
H25 H 0.6225 0.8042 -0.0550 0.094 Uiso 1 1 calc R . .
C26 C 0.7018(15) 0.6960(13) 0.0138(11) 0.076(6) Uani 1 1 d . . .
H26 H 0.7651 0.7125 -0.0033 0.091 Uiso 1 1 calc R . .
C27 C 0.6928(12) 0.6189(13) 0.0672(11) 0.073(5) Uani 1 1 d . . .
H27 H 0.7511 0.5786 0.0853 0.088 Uiso 1 1 calc R . .
C28 C 0.5950(12) 0.5973(10) 0.0970(8) 0.050(4) Uani 1 1 d . . .
H28 H 0.5873 0.5448 0.1360 0.060 Uiso 1 1 calc R . .
C29 C 0.3805(11) 0.8764(10) 0.1531(9) 0.056(4) Uani 1 1 d . . .
H29 H 0.3163 0.8957 0.1378 0.067 Uiso 1 1 calc R . .
C30 C 0.4435(12) 0.9387(9) 0.1319(9) 0.057(4) Uani 1 1 d . . .
H30 H 0.4216 0.9998 0.1041 0.068 Uiso 1 1 calc R . .
C31 C 0.5405(12) 0.9097(10) 0.1525(8) 0.049(4) Uani 1 1 d . . .
C32 C 0.5702(11) 0.8193(10) 0.1916(8) 0.048(4) Uani 1 1 d . . .
H32 H 0.6356 0.7966 0.2046 0.057 Uiso 1 1 calc R . .
C33 C 0.4997(11) 0.7614(9) 0.2116(8) 0.046(4) Uani 1 1 d . . .
H33 H 0.5199 0.6994 0.2385 0.056 Uiso 1 1 calc R . .
C34 C 0.6031(13) 0.9860(11) 0.1358(9) 0.057(4) Uani 1 1 d . . .
C35 C 0.7363(10) 1.0220(9) 0.1807(7) 0.047(4) Uani 1 1 d . . .
H35A H 0.7161 1.0810 0.1449 0.056 Uiso 1 1 calc R . .
H35B H 0.8108 0.9986 0.1680 0.056 Uiso 1 1 calc R . .
C36 C 0.7051(10) 1.0413(10) 0.2636(8) 0.046(4) Uani 1 1 d . . .
C37 C 0.7207(10) 1.0923(10) 0.3112(8) 0.048(4) Uani 1 1 d . . .
C38 C 0.7755(13) 1.1650(11) 0.3145(8) 0.067(5) Uani 1 1 d . . .
H38A H 0.8495 1.1401 0.2995 0.080 Uiso 1 1 calc R . .
H38B H 0.7544 1.2228 0.2778 0.080 Uiso 1 1 calc R . .
C39 C 0.8157(16) 1.1488(13) 0.4390(10) 0.065(5) Uani 1 1 d . . .
C40 C 0.7836(14) 1.1806(11) 0.5206(9) 0.060(5) Uani 1 1 d . . .
C41 C 0.8457(11) 1.1393(10) 0.5779(9) 0.060(4) Uani 1 1 d . . .
H41 H 0.9059 1.0913 0.5686 0.072 Uiso 1 1 calc R . .
C42 C 0.8126(13) 1.1738(10) 0.6486(8) 0.056(4) Uani 1 1 d . . .
H42 H 0.8476 1.1429 0.6897 0.067 Uiso 1 1 calc R . .
C43 C 0.6767(12) 1.2890(10) 0.6047(9) 0.060(4) Uani 1 1 d . . .
H43 H 0.6205 1.3410 0.6135 0.072 Uiso 1 1 calc R . .
C44 C 0.6996(11) 1.2557(11) 0.5351(8) 0.056(4) Uani 1 1 d . . .
H44 H 0.6584 1.2838 0.4972 0.067 Uiso 1 1 calc R . .
C45 C 0.5270(15) 1.1853(16) 0.2617(14) 0.097(7) Uani 1 1 d . . .
C46 C 0.4951(13) 1.0116(15) 0.3274(10) 0.088(6) Uani 1 1 d . . .
C47 C 0.6858(15) 0.8487(15) 0.3563(11) 0.090(6) Uani 1 1 d . . .
C48 C 0.8621(15) 0.9143(13) 0.3491(10) 0.073(5) Uani 1 1 d . . .
C49 C 0.7000(15) 0.9662(13) 0.4674(10) 0.083(6) Uani 1 1 d . . .
C50 C 0.5270(14) 1.1368(16) 0.4195(13) 0.103(7) Uani 1 1 d . . .
S1 S 0.0633(4) 0.0145(3) 0.1508(3) 0.0734(13) Uani 1 1 d . . .
S2 S 0.5422(5) 0.4485(4) 0.3146(3) 0.0928(16) Uani 1 1 d D . .
F1 F 0.1982(13) 0.0249(11) 0.0200(9) 0.187(7) Uani 1 1 d D . .
F2 F 0.2104(11) 0.1032(10) 0.0995(9) 0.174(7) Uani 1 1 d D . .
F3 F 0.0885(9) 0.1553(9) 0.0379(8) 0.149(5) Uani 1 1 d D . .
F4 F 0.5779(15) 0.5407(14) 0.4090(12) 0.247(8) Uani 1 1 d DU . .
F5 F 0.6613(12) 0.5561(11) 0.2994(10) 0.188(6) Uani 1 1 d DU . .
F6 F 0.7077(13) 0.4196(12) 0.3687(10) 0.215(7) Uani 1 1 d DU . .
O11 O 0.1374(8) -0.0677(8) 0.1799(6) 0.086(3) Uani 1 1 d . . .
O12 O -0.0016(10) -0.0144(10) 0.1078(9) 0.131(5) Uani 1 1 d . . .
O13 O 0.0049(11) 0.0830(9) 0.1976(8) 0.137(5) Uani 1 1 d . . .
O14 O 0.4686(9) 0.5339(8) 0.2899(7) 0.100(4) Uani 1 1 d . . .
O15 O 0.5078(14) 0.3825(13) 0.3822(11) 0.198(9) Uani 1 1 d . . .
O16 O 0.6017(15) 0.3996(12) 0.2530(9) 0.179(7) Uani 1 1 d . . .
C51 C 0.1389(12) 0.0744(11) 0.0764(10) 0.107(8) Uani 1 1 d D . .
C52 C 0.6244(13) 0.4881(13) 0.3517(12) 0.238(15) Uani 1 1 d DU . .

loop_
_atom_site_aniso_label
_atom_site_aniso_U_11
_atom_site_aniso_U_22
_atom_site_aniso_U_33
_atom_site_aniso_U_23
_atom_site_aniso_U_13
_atom_site_aniso_U_12
Pd1 0.0434(7) 0.0504(8) 0.0419(7) -0.0134(6) -0.0102(6) -0.0180(6)
As1 0.0665(12) 0.0790(13) 0.0504(11) -0.0100(9) -0.0089(9) -0.0417(10)
As2 0.0439(10) 0.0498(10) 0.0447(10) -0.0153(8) -0.0144(8) -0.0090(8)
Co1 0.0504(14) 0.0960(19) 0.0641(16) -0.0311(14) 0.0050(12) -0.0243(14)
Co2 0.0713(16) 0.0793(16) 0.0448(14) -0.0101(11) -0.0053(12) -0.0315(13)
O1 0.093(10) 0.063(8) 0.129(11) 0.036(7) -0.065(9) -0.046(7)
O2 0.046(6) 0.058(6) 0.053(7) -0.010(5) -0.018(5) -0.021(5)
O3 0.062(7) 0.079(8) 0.046(7) -0.014(6) -0.021(6) -0.023(6)
O4 0.091(10) 0.123(11) 0.065(9) -0.041(8) -0.031(7) 0.009(9)
O5 0.104(12) 0.119(13) 0.159(16) -0.023(11) -0.059(11) 0.004(10)
O6 0.096(11) 0.171(14) 0.135(13) -0.085(10) 0.016(9) -0.073(10)
O7 0.219(18) 0.115(12) 0.130(13) -0.004(10) -0.041(12) -0.111(12)
O8 0.092(11) 0.148(14) 0.133(13) -0.032(10) -0.041(11) 0.000(11)
O9 0.148(14) 0.227(17) 0.045(9) -0.020(10) -0.011(9) -0.066(12)
O10 0.141(13) 0.149(13) 0.104(13) -0.068(11) 0.033(10) -0.042(10)
N1 0.027(7) 0.042(8) 0.056(8) -0.024(6) -0.017(6) 0.006(6)
N2 0.058(8) 0.058(9) 0.038(8) -0.021(6) -0.009(7) -0.021(7)
C1 0.120(11) 0.120(11) 0.137(11) -0.022(8) -0.025(9) -0.046(8)
C2 0.173(13) 0.178(13) 0.161(13) -0.023(9) -0.031(9) -0.062(9)
C3 0.221(16) 0.222(16) 0.205(16) -0.043(10) -0.051(10) -0.061(10)
C4 0.180(14) 0.199(14) 0.177(14) -0.032(9) -0.035(10) -0.054(10)
C5 0.212(16) 0.203(15) 0.204(16) -0.030(10) -0.030(10) -0.069(10)
C6 0.181(13) 0.165(13) 0.165(13) -0.045(9) -0.019(9) -0.069(9)
C7 0.045(11) 0.079(14) 0.107(16) -0.013(12) -0.010(10) -0.019(10)
C8 0.082(17) 0.13(2) 0.31(4) 0.00(2) -0.05(2) -0.075(16)
C9 0.067(19) 0.20(3) 0.30(4) 0.00(3) -0.07(2) -0.06(2)
C10 0.11(2) 0.16(3) 0.20(3) -0.01(2) -0.06(2) -0.03(2)
C11 0.082(18) 0.102(18) 0.16(2) -0.012(15) -0.034(17) -0.002(15)
C12 0.055(13) 0.074(14) 0.118(17) -0.026(12) -0.014(12) -0.012(11)
C13 0.097(14) 0.053(11) 0.111(16) 0.003(10) -0.022(12) -0.039(10)
C14 0.16(2) 0.18(2) 0.15(2) -0.11(2) 0.030(19) -0.11(2)
C15 0.25(3) 0.22(3) 0.058(15) 0.031(15) -0.069(18) -0.20(2)
C16 0.107(15) 0.047(10) 0.075(12) -0.028(9) 0.004(10) -0.028(10)
C17 0.029(8) 0.076(12) 0.054(10) -0.025(9) -0.003(7) -0.012(9)
C18 0.063(11) 0.063(11) 0.067(12) -0.025(9) -0.042(10) 0.015(9)
C19 0.065(12) 0.098(14) 0.056(12) -0.042(10) -0.006(9) 0.017(11)
C20 0.056(11) 0.104(14) 0.035(10) -0.012(9) -0.018(8) -0.021(10)
C21 0.044(10) 0.068(11) 0.059(11) -0.028(9) -0.003(8) 0.011(8)
C22 0.043(10) 0.066(11) 0.050(10) -0.017(8) -0.020(8) -0.006(9)
C23 0.050(10) 0.053(10) 0.040(10) -0.017(8) -0.012(8) -0.011(8)
C24 0.041(10) 0.043(10) 0.080(13) -0.002(9) -0.006(9) -0.015(8)
C25 0.075(14) 0.059(12) 0.098(15) -0.004(10) -0.033(13) -0.005(11)
C26 0.089(15) 0.065(13) 0.089(15) -0.031(11) 0.021(12) -0.059(12)
C27 0.027(9) 0.097(15) 0.107(16) -0.051(13) 0.002(10) -0.017(10)
C28 0.061(11) 0.051(10) 0.044(10) -0.014(7) -0.017(8) -0.011(9)
C29 0.051(10) 0.035(10) 0.092(13) -0.021(9) -0.033(9) -0.003(8)
C30 0.070(12) 0.030(9) 0.075(12) -0.001(8) -0.027(10) -0.014(8)
C31 0.058(11) 0.041(10) 0.059(11) -0.013(8) -0.026(9) -0.010(8)
C32 0.051(10) 0.043(10) 0.056(10) -0.010(8) -0.020(8) -0.012(8)
C33 0.048(10) 0.030(8) 0.064(11) -0.010(7) -0.018(8) -0.006(8)
C34 0.067(12) 0.046(11) 0.062(12) -0.006(9) -0.010(9) -0.024(10)
C35 0.060(10) 0.063(10) 0.032(9) -0.007(7) -0.008(7) -0.041(8)
C36 0.033(8) 0.070(10) 0.034(9) -0.002(8) 0.001(7) -0.022(8)
C37 0.053(10) 0.056(10) 0.037(9) -0.013(7) -0.009(7) -0.014(8)
C38 0.106(14) 0.089(12) 0.032(10) -0.022(8) -0.009(9) -0.060(11)
C39 0.079(14) 0.061(12) 0.056(12) -0.034(10) 0.005(10) -0.012(11)
C40 0.086(13) 0.062(11) 0.054(11) -0.020(9) -0.022(10) -0.037(10)
C41 0.049(10) 0.077(12) 0.065(12) -0.021(9) -0.018(9) -0.019(9)
C42 0.089(13) 0.039(10) 0.046(11) -0.008(8) -0.034(9) -0.006(10)
C43 0.062(11) 0.071(11) 0.055(11) -0.032(9) -0.028(9) 0.001(9)
C44 0.059(11) 0.068(11) 0.032(9) -0.015(8) -0.017(8) 0.010(9)
C45 0.065(14) 0.089(16) 0.15(2) -0.056(15) -0.047(14) 0.010(12)
C46 0.059(12) 0.144(18) 0.073(13) -0.058(12) 0.025(10) -0.046(12)
C47 0.095(15) 0.104(17) 0.080(15) 0.014(12) -0.026(12) -0.050(13)
C48 0.068(13) 0.087(14) 0.062(12) -0.015(10) -0.027(11) -0.003(12)
C49 0.129(17) 0.108(15) 0.022(10) -0.006(10) -0.007(11) -0.056(13)
C50 0.071(13) 0.15(2) 0.098(18) -0.060(15) 0.033(12) -0.045(13)
S1 0.054(3) 0.081(4) 0.070(3) -0.003(3) -0.003(3) -0.006(3)
S2 0.101(4) 0.094(4) 0.085(4) -0.009(3) -0.032(4) -0.016(4)
F1 0.190(15) 0.174(14) 0.133(13) -0.010(10) 0.068(11) -0.035(12)
F2 0.117(11) 0.175(13) 0.243(18) 0.052(11) -0.053(12) -0.099(10)
F3 0.100(10) 0.129(10) 0.173(13) 0.063(9) -0.010(9) -0.034(8)
F4 0.260(12) 0.274(12) 0.238(11) -0.080(9) -0.089(9) -0.050(9)
F5 0.165(9) 0.183(9) 0.220(10) 0.012(8) -0.053(8) -0.066(7)
F6 0.201(10) 0.222(10) 0.225(10) -0.004(8) -0.089(8) -0.038(8)
O11 0.041(7) 0.109(9) 0.087(9) 0.013(7) -0.018(6) 0.002(7)
O12 0.086(10) 0.163(13) 0.158(14) 0.005(10) -0.060(10) -0.044(9)
O13 0.149(13) 0.090(10) 0.121(12) -0.045(9) 0.051(10) 0.011(9)
O14 0.080(9) 0.085(9) 0.126(11) -0.004(8) -0.049(8) 0.008(7)
O15 0.171(17) 0.187(16) 0.190(19) 0.102(15) -0.017(14) -0.077(13)
O16 0.24(2) 0.168(16) 0.105(13) -0.070(12) -0.002(13) -0.004(14)
C51 0.053(14) 0.060(15) 0.16(2) 0.018(15) 0.023(15) -0.006(11)
C52 0.238(15) 0.238(15) 0.238(15) -0.037(3) -0.044(3) -0.057(4)
